data_2007051
loop_
_publ_author_name
'Gallagher, John F.'
'Butler, Peter'
'Manning, Anthony R.'

_publ_section_title (1,3-Butadiynyl-<i>C</i>^1^)(\h^5^-cyclopentadienyl)(triphenylphosphine-<i>P</i>)nickel(II)
_journal_issue 3
_journal_name_full 'Acta Crystallographica Section C'
_journal_page_first 342
_journal_page_last 345
_journal_paper_doi 10.1107/S0108270197016478
_journal_volume 54
_journal_year 1998
_chemical_formula_iupac '[Ni (C4 H1)(C5 H5)(C18 H15 P1)]'
_chemical_formula_moiety 'C27 H21 P Ni'
_chemical_formula_sum 'C27 H21 Ni P'
_chemical_formula_weight 435.12
_chemical_name_common Butadiynyl(cyclopentadienyl)(triphenylphosphine)nickel(II)
_chemical_name_systematic
;
1,3-Butadiynyl(\h^5^-cyclopentadienyl)(triphenylphosphine)nickel(II)
;
_space_group_IT_number 2
_symmetry_cell_setting triclinic
_symmetry_space_group_name_Hall '-P 1'
_symmetry_space_group_name_H-M 'P -1'
_cell_angle_alpha 79.919(6)
_cell_angle_beta 76.972(6)
_cell_angle_gamma 75.994(5)
_cell_formula_units_Z 2
_cell_length_a 9.9029(7)
_cell_length_b 10.1259(6)
_cell_length_c 11.6523(11)
_cell_measurement_reflns_used 25
_cell_measurement_temperature 294.0(10)
_cell_measurement_theta_max 21.16
_cell_measurement_theta_min 9.65
_cell_volume 1095.52(15)
_computing_cell_refinement 'SET4 and CELDIM in CAD-4-PC Software'
_computing_data_collection 'CAD-4-PC Software (Enraf-Nonius, 1992)'
_computing_data_reduction 'DATRD2 in NRCVAX96 (Gabe et al., 1989)'
_computing_molecular_graphics
;
NRCVAX96, ORTEPII (Johnson, 1976), PLATON (Spek, 1997a) and PLUTON
(Spek 1997b)
;
_computing_publication_material 'NRCVAX96, SHELXL97 and WordPerfect macro PRPCIF97 (Ferguson, 1997)'
_computing_structure_refinement 'NRCVAX96 and SHELXL97'
_computing_structure_solution 'SHELXS97 (Sheldrick, 1997a)'
_diffrn_ambient_temperature 294.0(10)
_diffrn_measured_fraction_theta_full 1.00
_diffrn_measured_fraction_theta_max 1.00
_diffrn_measurement_device 'Enraf-Nonius CAD-4'
_diffrn_measurement_method \w--2\q
_diffrn_radiation_monochromator graphite
_diffrn_radiation_source 'X-ray tube'
_diffrn_radiation_type MoK\a
_diffrn_radiation_wavelength 0.7107
_diffrn_reflns_av_R_equivalents 0.000
_diffrn_reflns_av_sigmaI/netI 0.016
_diffrn_reflns_limit_h_max 12
_diffrn_reflns_limit_h_min -12
_diffrn_reflns_limit_k_max 13
_diffrn_reflns_limit_k_min 0
_diffrn_reflns_limit_l_max 15
_diffrn_reflns_limit_l_min -14
_diffrn_reflns_number 5005
_diffrn_reflns_theta_full 27.4
_diffrn_reflns_theta_max 27.4
_diffrn_reflns_theta_min 2.1
_diffrn_standards_decay_% 'intensity variation: 1%'
_diffrn_standards_interval_time 120
_diffrn_standards_number 3
_exptl_absorpt_coefficient_mu 0.968
_exptl_absorpt_correction_T_max 0.873
_exptl_absorpt_correction_T_min 0.773
_exptl_absorpt_correction_type empirical
_exptl_absorpt_process_details 'via 4 \y scans at 4\% steps (North, Phillips & Mathews, 1968)'
_exptl_crystal_colour green
_exptl_crystal_density_diffrn 1.319
_exptl_crystal_density_meas ?
_exptl_crystal_description plate
_exptl_crystal_F_000 452
_exptl_crystal_size_max 0.39
_exptl_crystal_size_mid 0.32
_exptl_crystal_size_min 0.14
_refine_diff_density_max 0.248
_refine_diff_density_min -0.220
_refine_ls_extinction_method none
_refine_ls_goodness_of_fit_ref 1.047
_refine_ls_hydrogen_treatment 'H atoms treated by a mixture of independent and constrained refinement'
_refine_ls_matrix_type full
_refine_ls_number_parameters 342
_refine_ls_number_reflns 5005
_refine_ls_number_restraints 144
_refine_ls_restrained_S_all 1.036
_refine_ls_R_factor_all 0.037
_refine_ls_R_factor_gt 0.024
_refine_ls_shift/su_max 0.001
_refine_ls_shift/su_mean 0.000
_refine_ls_structure_factor_coef Fsqd
_refine_ls_weighting_details 'w = 1/[\s^2^(Fo^2^)+(0.0370P)^2^+0.1432P] where P = (Fo^2^+2Fc^2^)/3'
_refine_ls_weighting_scheme calc
_refine_ls_wR_factor_ref 0.066
_reflns_number_gt 4085
_reflns_number_total 5005
_reflns_threshold_expression I>2\s(I)
_cod_data_source_file ab1525.cif
_cod_data_source_block I
_cod_depositor_comments
;
The following automatic conversions were performed:

'_exptl_crystal_density_meas' value 'not measured' was changed to '?'
- the value is perceived as not measured.

Automatic conversion script
Id: cif_fix_values 3008 2015-01-20 13:52:24Z robertas 

The following automatic conversions were performed:

'_refine_ls_weighting_scheme' value 'calc w =
1/[\s^2^(Fo^2^)+(0.0370P)^2^+0.1432P] where P = (Fo^2^+2Fc^2^)/3' was
changed to 'calc'. New tag '_refine_ls_weighting_details' was
created. The value of the new tag was set to 'w =
1/[\s^2^(Fo^2^)+(0.0370P)^2^+0.1432P] where P = (Fo^2^+2Fc^2^)/3'.

Automatic conversion script
Id: cif_fix_values 3143 2015-03-26 13:38:13Z robertas 
;
_cod_original_cell_volume 1095.52(14)
_cod_original_formula_sum 'C27 H21 P Ni'
_cod_database_code 2007051

loop_
_symmetry_equiv_pos_as_xyz
'x, y, z'
'-x, -y, -z'

loop_
_atom_site_label
_atom_site_fract_x
_atom_site_fract_y
_atom_site_fract_z
_atom_site_U_iso_or_equiv
_atom_site_adp_type
_atom_site_calc_flag
_atom_site_refinement_flags
_atom_site_occupancy
_atom_site_disorder_assembly
_atom_site_disorder_group
_atom_site_type_symbol
Ni1 .286661(18) .341135(18) .589233(15) .03916(6) Uani d . 1 . . Ni
P1 .20177(4) .25471(3) .76410(3) .03527(8) Uani d D 1 . . P
C1 .18832(16) .51619(15) .61271(12) .0444(3) Uani d . 1 . . C
C2 .12396(17) .63282(16) .62373(15) .0518(4) Uani d . 1 . . C
C3 .0538(2) .76614(19) .6322(2) .0687(5) Uani d . 1 . . C
C4 -.0079(3) .8814(2) .6398(3) .1083(10) Uani d . 1 . . C
C11A .412(2) .384(2) .4234(18) .069(4) Uani d P .59(3) A 1 C
C12A .498(2) .283(2) .489(2) .064(4) Uani d P .59(3) A 1 C
C13A .434(2) .1728(17) .5264(14) .060(3) Uani d P .59(3) A 1 C
C14A .3127(18) .1961(18) .4710(17) .069(3) Uani d P .59(3) A 1 C
C15A .2987(19) .328(2) .4097(13) .073(4) Uani d P .59(3) A 1 C
C11B .380(3) .378(3) .413(2) .066(5) Uani d PU .41(3) A 2 C
C12B .489(4) .319(4) .475(3) .063(5) Uani d PU .41(3) A 2 C
C13B .462(3) .196(3) .524(2) .074(7) Uani d PU .41(3) A 2 C
C14B .343(3) .1755(18) .490(2) .075(6) Uani d PU .41(3) A 2 C
C15B .297(2) .286(3) .416(2) .069(5) Uani d PU .41(3) A 2 C
C21 .29401(14) .07838(14) .80189(12) .0387(3) Uani d . 1 . . C
C22 .25688(18) -.03063(16) .76787(14) .0509(4) Uani d . 1 . . C
C23 .3396(2) -.16199(16) .78163(16) .0590(4) Uani d . 1 . . C
C24 .45971(19) -.18518(17) .82829(16) .0605(4) Uani d . 1 . . C
C25 .49748(18) -.07857(19) .86298(16) .0595(4) Uani d . 1 . . C
C26 .41453(15) .05260(16) .85123(14) .0488(3) Uani d . 1 . . C
C31A .2143(5) .3451(4) .8829(3) .045(2) Uani d PGDU .612(17) B 1 C
C32A .3260(7) .4125(7) .8608(3) .0600(13) Uani d PGU .612(17) B 1 C
C33A .3467(9) .4782(7) .9486(5) .0817(17) Uani d PGU .612(17) B 1 C
C34A .2558(7) .4765(4) 1.0586(5) .086(2) Uani d PGU .612(17) B 1 C
C35A .1441(5) .4090(9) 1.0807(4) .0758(15) Uani d PGU .612(17) B 1 C
C36A .1234(5) .3433(8) .9928(4) .0617(12) Uani d PGU .612(17) B 1 C
C31B .2105(7) .3377(6) .8890(4) .041(3) Uani d PGDU .388(17) B 2 C
C32B .2792(12) .4467(8) .8666(4) .0527(19) Uani d PGU .388(17) B 2 C
C33B .2904(14) .5093(7) .9602(7) .068(2) Uani d PGU .388(17) B 2 C
C34B .2328(9) .4628(7) 1.0762(6) .065(2) Uani d PGU .388(17) B 2 C
C35B .1641(9) .3538(12) 1.0985(4) .063(2) Uani d PGU .388(17) B 2 C
C36B .1530(10) .2912(11) 1.0049(5) .0524(18) Uani d PGU .388(17) B 2 C
C41 .01897(14) .23877(13) .77922(12) .0385(3) Uani d . 1 . . C
C42 -.04933(18) .16298(17) .87748(15) .0546(4) Uani d . 1 . . C
C43 -.18462(19) .1470(2) .88239(18) .0674(5) Uani d . 1 . . C
C44 -.25205(18) .2030(2) .7885(2) .0702(5) Uani d . 1 . . C
C45 -.18594(18) .2755(2) .69092(18) .0625(4) Uani d . 1 . . C
C46 -.05112(16) .29464(16) .68611(14) .0471(3) Uani d . 1 . . C
H4 -.065(3) .972(3) .642(3) .130 Uiso d . 1 . . H
H11A .4267 .4723 .3938 .083 Uiso calc PR .59(3) A 1 H
H12A .5839 .2894 .5056 .076 Uiso calc PR .59(3) A 1 H
H13A .4632 .0960 .5785 .073 Uiso calc PR .59(3) A 1 H
H14A .2548 .1348 .4755 .082 Uiso calc PR .59(3) A 1 H
H15A .2278 .3712 .3671 .088 Uiso calc PR .59(3) A 1 H
H11B .3653 .4673 .3757 .079 Uiso calc PR .41(3) A 2 H
H12B .5645 .3557 .4805 .075 Uiso calc PR .41(3) A 2 H
H13B .5147 .1327 .5739 .089 Uiso calc PR .41(3) A 2 H
H14B .3022 .0989 .5145 .090 Uiso calc PR .41(3) A 2 H
H15B .2234 .2987 .3744 .082 Uiso calc PR .41(3) A 2 H
H22 .1759 -.0155 .7356 .061 Uiso calc R 1 . . H
H23 .3135 -.2345 .7591 .071 Uiso calc R 1 . . H
H24 .5157 -.2732 .8365 .073 Uiso calc R 1 . . H
H25 .5791 -.0945 .8945 .071 Uiso calc R 1 . . H
H26 .4397 .1239 .8765 .059 Uiso calc R 1 . . H
H32A .3868 .4137 .7872 .072 Uiso calc PR .612(17) B 1 H
H33A .4215 .5234 .9338 .098 Uiso calc PR .612(17) B 1 H
H34A .2697 .5204 1.1173 .103 Uiso calc PR .612(17) B 1 H
H35A .0833 .4078 1.1542 .091 Uiso calc PR .612(17) B 1 H
H36A .0487 .2981 1.0076 .074 Uiso calc PR .612(17) B 1 H
H32B .3177 .4779 .7890 .063 Uiso calc PR .388(17) B 2 H
H33B .3363 .5822 .9453 .081 Uiso calc PR .388(17) B 2 H
H34B .2402 .5046 1.1388 .078 Uiso calc PR .388(17) B 2 H
H35B .1256 .3227 1.1761 .076 Uiso calc PR .388(17) B 2 H
H36B .1070 .2183 1.0199 .063 Uiso calc PR .388(17) B 2 H
H42 -.0029 .1230 .9401 .066 Uiso calc R 1 . . H
H43 -.2304 .0984 .9490 .081 Uiso calc R 1 . . H
H44 -.3432 .1915 .7916 .084 Uiso calc R 1 . . H
H45 -.2318 .3122 .6274 .075 Uiso calc R 1 . . H
H46 -.0073 .3453 .6199 .057 Uiso calc R 1 . . H

loop_
_atom_site_aniso_label
_atom_site_aniso_U_11
_atom_site_aniso_U_22
_atom_site_aniso_U_33
_atom_site_aniso_U_12
_atom_site_aniso_U_13
_atom_site_aniso_U_23
Ni1 .04087(10) .03900(10) .03499(10) -.01165(7) .00113(7) -.00416(7)
P1 .03609(17) .03467(17) .03421(17) -.00930(13) -.00421(13) -.00288(13)
C1 .0496(8) .0443(8) .0377(7) -.0142(6) -.0029(6) -.0016(6)
C2 .0544(9) .0465(8) .0548(9) -.0114(7) -.0113(7) -.0052(7)
C3 .0695(12) .0507(10) .0931(15) -.0061(8) -.0319(11) -.0162(9)
C4 .1025(19) .0579(13) .178(3) .0077(13) -.063(2) -.0388(16)
C11A .084(9) .063(5) .052(6) -.036(5) .030(5) -.015(4)
C12A .045(3) .080(12) .065(6) -.014(6) .009(3) -.029(7)
C13A .072(6) .047(3) .050(3) -.008(3) .015(3) -.016(2)
C14A .062(3) .088(7) .065(5) -.026(4) .005(3) -.040(4)
C15A .089(6) .087(8) .035(2) .001(5) -.006(3) -.017(4)
C11B .080(12) .061(9) .042(4) -.013(6) .010(6) .002(5)
C12B .051(9) .067(11) .069(9) -.024(8) .019(6) -.025(8)
C13B .069(10) .072(13) .060(6) .017(9) .001(6) -.012(7)
C14B .102(14) .052(5) .072(10) -.043(8) .032(9) -.034(5)
C15B .057(5) .102(15) .053(7) -.016(7) -.007(4) -.031(8)
C21 .0397(7) .0380(7) .0355(7) -.0083(5) -.0037(5) -.0013(5)
C22 .0582(9) .0436(8) .0536(9) -.0084(7) -.0175(7) -.0077(7)
C23 .0755(11) .0395(8) .0596(10) -.0080(8) -.0102(9) -.0093(7)
C24 .0615(10) .0460(9) .0564(10) .0063(7) -.0006(8) .0019(7)
C25 .0432(8) .0637(10) .0631(10) -.0012(7) -.0123(7) .0031(8)
C26 .0408(7) .0498(8) .0547(9) -.0119(6) -.0089(6) -.0011(7)
C31A .055(4) .039(3) .037(3) .002(3) -.014(3) -.003(2)
C32A .079(3) .047(3) .064(2) -.025(2) -.0280(18) .0012(15)
C33A .118(4) .053(2) .094(3) -.031(3) -.057(3) .006(2)
C34A .138(5) .046(3) .087(4) -.001(3) -.061(4) -.020(3)
C35A .086(3) .080(4) .055(2) .013(3) -.017(2) -.030(2)
C36A .060(2) .064(3) .058(2) -.003(2) -.0029(16) -.024(2)
C31B .042(6) .037(5) .050(5) -.014(4) -.010(4) -.013(4)
C32B .082(5) .041(3) .043(3) -.021(3) -.024(3) .0032(19)
C33B .113(6) .046(3) .062(4) -.029(4) -.041(4) -.004(3)
C34B .078(5) .069(5) .051(3) .002(4) -.022(4) -.024(3)
C35B .060(4) .082(5) .042(2) -.001(3) -.010(2) -.014(3)
C36B .057(4) .061(4) .039(2) -.013(3) -.002(2) -.014(3)
C41 .0361(6) .0381(7) .0394(7) -.0099(5) -.0020(5) -.0039(5)
C42 .0549(9) .0574(9) .0476(9) -.0201(7) -.0024(7) .0057(7)
C43 .0555(10) .0713(12) .0699(12) -.0308(9) .0108(9) .0007(9)
C44 .0393(9) .0765(12) .0960(15) -.0234(8) -.0045(9) -.0096(11)
C45 .0458(9) .0720(11) .0722(11) -.0149(8) -.0201(8) -.0010(9)
C46 .0420(7) .0498(8) .0479(8) -.0135(6) -.0071(6) .0016(6)

loop_
_atom_type_symbol
_atom_type_description
_atom_type_scat_dispersion_real
_atom_type_scat_dispersion_imag
_atom_type_scat_source
C C 0.0033 0.0016 'International Tables Vol C Tables 4.2.6.8 and 6.1.1.4'
H H 0.0000 0.0000 'International Tables Vol C Tables 4.2.6.8 and 6.1.1.4'
P P 0.1023 0.0942 'International Tables Vol C Tables 4.2.6.8 and 6.1.1.4'
Ni Ni 0.3393 1.1124 'International Tables Vol C Tables 4.2.6.8 and 6.1.1.4'

loop_
_geom_angle_atom_site_label_1
_geom_angle_atom_site_label_2
_geom_angle_atom_site_label_3
_geom_angle
_geom_angle_publ_flag
Ni1 P1 C21 112.47(5) yes
Ni1 P1 C31A 114.31(16) yes
Ni1 P1 C31B 117.5(2) yes
Ni1 P1 C41 112.43(5) yes
P1 Ni1 C1 93.47(5) yes
Ni1 C1 C2 177.61(14) yes
C1 C2 C3 177.94(19) yes
C2 C3 C4 179.5(2) yes
P1 Ni1 C11A 165.6(6) no
P1 Ni1 C12A 127.3(7) no
P1 Ni1 C13A 101.3(5) no
P1 Ni1 C14A 108.3(5) no
P1 Ni1 C15A 141.6(7) no
P1 Ni1 C11B 166.7(8) no
P1 Ni1 C12B 136.1(10) no
P1 Ni1 C13B 106.4(7) no
P1 Ni1 C14B 103.9(5) no
P1 Ni1 C15B 131.7(8) no
C1 Ni1 C11A 99.2(6) no
C1 Ni1 C12A 126.8(6) no
C1 Ni1 C13A 164.0(5) no
C1 Ni1 C14A 139.3(6) no
C1 Ni1 C15A 105.6(5) no
C1 Ni1 C11B 99.2(7) no
C1 Ni1 C12B 117.7(9) no
C1 Ni1 C13B 154.6(10) no
C1 Ni1 C14B 150.3(9) no
C1 Ni1 C15B 114.7(8) no
C21 P1 C31A 104.34(13) no
C21 P1 C31B 102.34(19) no
C21 P1 C41 103.07(6) no
C31A P1 C41 109.36(15) no
C31B P1 C41 107.7(2) no
P1 C21 C22 120.76(11) no
P1 C21 C26 120.14(11) no
P1 C31A C32A 116.5(3) no
P1 C31A C36A 123.5(3) no
P1 C31B C32B 118.9(4) no
P1 C31B C36B 121.1(4) no
P1 C41 C42 122.35(12) no
P1 C41 C46 118.85(10) no
C22 C21 C26 118.56(14) no
C21 C22 C23 120.52(15) no
C22 C23 C24 120.18(16) no
C23 C24 C25 120.01(15) no
C24 C25 C26 120.29(16) no
C21 C26 C25 120.42(15) no
C42 C41 C46 118.61(13) no
C41 C42 C43 120.55(16) no
C42 C43 C44 119.80(16) no
C43 C44 C45 120.41(16) no
C44 C45 C46 120.26(17) no
C41 C46 C45 120.35(15) no

loop_
_geom_bond_atom_site_label_1
_geom_bond_atom_site_label_2
_geom_bond_site_symmetry_2
_geom_bond_distance
_geom_bond_publ_flag
Ni1 P1 . 2.1410(4) yes
Ni1 C1 . 1.8383(15) yes
P1 C21 . 1.8256(14) yes
P1 C31A . 1.8285(15) yes
P1 C31B . 1.8310(17) yes
P1 C41 . 1.8226(14) yes
C1 C2 . 1.212(2) yes
C2 C3 . 1.370(2) yes
C3 C4 . 1.187(3) yes
C4 H4 . .96(3) yes
Ni1 C11A . 2.088(19) no
Ni1 C12A . 2.15(2) no
Ni1 C13A . 2.077(16) no
Ni1 C14A . 2.118(15) no
Ni1 C15A . 2.095(14) no
Ni1 C11B . 2.06(3) no
Ni1 C12B . 2.13(4) no
Ni1 C13B . 2.08(2) no
Ni1 C14B . 2.096(17) no
Ni1 C15B . 2.16(2) no
C11A C12A . 1.40(3) no
C11A C15A . 1.43(2) no
C12A C13A . 1.38(2) no
C13A C14A . 1.44(2) no
C14A C15A . 1.39(2) no
C11B C12B . 1.39(4) no
C11B C15B . 1.37(3) no
C12B C13B . 1.34(3) no
C13B C14B . 1.40(3) no
C14B C15B . 1.34(3) no
C21 C22 . 1.388(2) no
C21 C26 . 1.389(2) no
C22 C23 . 1.387(2) no
C23 C24 . 1.370(3) no
C24 C25 . 1.373(3) no
C25 C26 . 1.384(2) no
C41 C42 . 1.397(2) no
C41 C46 . 1.383(2) no
C42 C43 . 1.376(2) no
C43 C44 . 1.376(3) no
C44 C45 . 1.366(3) no
C45 C46 . 1.382(2) no

loop_
_geom_hbond_atom_site_label_D
_geom_hbond_atom_site_label_H
_geom_hbond_atom_site_label_A
_geom_hbond_site_symmetry_A
_geom_hbond_distance_DH
_geom_hbond_distance_HA
_geom_hbond_distance_DA
_geom_hbond_angle_DHA
_geom_hbond_publ_flag
C32B H32B C1 1_555 0.93 2.58 3.198(7) 124 yes
C35B H35B C3 2_567 0.93 2.69 3.586(7) 162 yes
C43 H43 Cg2 2_557 0.93 2.81 3.685(2) 156 yes
C4 H4 Cg45 1_565 0.96 3.04 3.94 158 yes

loop_
_geom_torsion_atom_site_label_1
_geom_torsion_atom_site_label_2
_geom_torsion_atom_site_label_3
_geom_torsion_atom_site_label_4
_geom_torsion
_geom_torsion_publ_flag
C1 Ni1 P1 C21 -168.44(7) no
C1 Ni1 P1 C31A -49.69(14) no
C1 Ni1 P1 C31B -50.0(2) no
C1 Ni1 P1 C41 75.76(7) no
Ni1 P1 C21 C22 -84.22(12) no
Ni1 P1 C21 C26 87.21(12) no
Ni1 P1 C31A C32A -28.6(4) no
Ni1 P1 C31A C36A 154.5(4) no
Ni1 P1 C31B C32B -4.1(6) no
Ni1 P1 C31B C36B 177.5(5) no
Ni1 P1 C41 C42 168.05(12) no
Ni1 P1 C41 C46 -6.81(13) no
